data_2221057
loop_
_publ_author_name
'Hsueh, Mao-Lin'
'Yang, Cheng-Hsien'

_publ_section_title
;<i>trans</i>-(2-Benzoylpyridine-\k^2^<i>N</i>,<i>O</i>)dichlorido[2-(2-pyridylcarbonyl)phenyl-\k^2^<i>C</i>^1^,<i>N</i>]iridium(III)
 dichloromethane solvate
;
_journal_coeditor_code FI2071
_journal_issue 3
_journal_name_full 'Acta Crystallographica Section E'
_journal_page_first m269
_journal_paper_doi 10.1107/S1600536809004322
_journal_volume 65
_journal_year 2009
_chemical_formula_iupac '[Ir (C12 H8 N O) Cl2 (C12 H9 N O)], C H2 Cl2'
_chemical_formula_moiety 'C24 H17 Cl2 Ir N2 O2, C H2 Cl2'
_chemical_formula_sum 'C25 H19 Cl4 Ir N2 O2'
_chemical_formula_weight 713.42
_chemical_name_systematic
;
<i>trans</i>-(2-Benzoylpyridine-\k^2^<i>N</i>,<i>O</i>)dichlorido[2-
(2-pyridylcarbonyl)phenyl-\k^2^<i>C</i>^1^,<i>N</i>]iridium(III)
dichloromethane solvate
;
_space_group_IT_number 2
_symmetry_cell_setting triclinic
_symmetry_space_group_name_Hall '-P 1'
_symmetry_space_group_name_H-M 'P -1'
_atom_sites_solution_hydrogens geom
_atom_sites_solution_primary direct
_atom_sites_solution_secondary difmap
_audit_creation_method SHELXL-97
_cell_angle_alpha 113.543(2)
_cell_angle_beta 95.719(2)
_cell_angle_gamma 90.641(2)
_cell_formula_units_Z 2
_cell_length_a 8.8694(9)
_cell_length_b 11.4600(11)
_cell_length_c 13.2604(13)
_cell_measurement_reflns_used 8499
_cell_measurement_temperature 294(2)
_cell_measurement_theta_max 28.29
_cell_measurement_theta_min 2.31
_cell_volume 1227.6(2)
_computing_cell_refinement 'SMART (Bruker, 2007)'
_computing_data_collection 'SMART (Bruker, 2007)'
_computing_data_reduction 'SAINT (Bruker, 2007)'
_computing_molecular_graphics 'SHELXTL (Sheldrick, 2008)'
_computing_publication_material 'SHELXTL (Sheldrick, 2008)'
_computing_structure_refinement 'SHELXL97 (Sheldrick, 2008)'
_computing_structure_solution 'SHELXS97 (Sheldrick, 2008)'
_diffrn_ambient_temperature 294(2)
_diffrn_measured_fraction_theta_full 0.994
_diffrn_measured_fraction_theta_max 0.994
_diffrn_measurement_device_type 'Bruker SMART 1000 CCD area-detector'
_diffrn_measurement_method '\f and \w'
_diffrn_radiation_monochromator graphite
_diffrn_radiation_source 'fine-focus sealed tube'
_diffrn_radiation_type MoK\a
_diffrn_radiation_wavelength 0.71073
_diffrn_reflns_av_R_equivalents 0.0317
_diffrn_reflns_av_sigmaI/netI 0.0342
_diffrn_reflns_limit_h_max 11
_diffrn_reflns_limit_h_min -11
_diffrn_reflns_limit_k_max 15
_diffrn_reflns_limit_k_min -15
_diffrn_reflns_limit_l_max 17
_diffrn_reflns_limit_l_min -17
_diffrn_reflns_number 14570
_diffrn_reflns_theta_full 28.30
_diffrn_reflns_theta_max 28.30
_diffrn_reflns_theta_min 1.69
_exptl_absorpt_coefficient_mu 5.900
_exptl_absorpt_correction_T_max 0.624
_exptl_absorpt_correction_T_min 0.480
_exptl_absorpt_correction_type multi-scan
_exptl_absorpt_process_details '(SADABS; Sheldrick, 1996)'
_exptl_crystal_colour orange--red
_exptl_crystal_density_diffrn 1.930
_exptl_crystal_density_method 'not measured'
_exptl_crystal_description Equant
_exptl_crystal_F_000 688
_exptl_crystal_size_max 0.13
_exptl_crystal_size_mid 0.13
_exptl_crystal_size_min 0.08
_refine_diff_density_max 0.646
_refine_diff_density_min -0.517
_refine_ls_extinction_method none
_refine_ls_goodness_of_fit_ref 0.854
_refine_ls_hydrogen_treatment constr
_refine_ls_matrix_type full
_refine_ls_number_parameters 325
_refine_ls_number_reflns 6075
_refine_ls_number_restraints 0
_refine_ls_restrained_S_all 0.854
_refine_ls_R_factor_all 0.0234
_refine_ls_R_factor_gt 0.0197
_refine_ls_shift/su_max 0.003
_refine_ls_shift/su_mean 0.000
_refine_ls_structure_factor_coef Fsqd
_refine_ls_weighting_details 'calc w=1/[\s^2^(Fo^2^)+(0.025P)^2^] where P=(Fo^2^+2Fc^2^)/3'
_refine_ls_weighting_scheme calc
_refine_ls_wR_factor_gt 0.0433
_refine_ls_wR_factor_ref 0.0443
_reflns_number_gt 5416
_reflns_number_total 6075
_reflns_threshold_expression I>2\s(I)
_cod_data_source_file fi2071.cif
_cod_data_source_block I
_cod_depositor_comments
;
The following automatic conversions were performed:
'_symmetry_cell_setting' value 'Triclinic' changed to 'triclinic'
according to '/home/saulius/struct/CIF-dictionaries/cif_core.dic'
dictionary named 'cif_core.dic' version 2.4.1 from 2010-06-29.

Automatic conversion script
Id: cif_fix_enum 1527 2010-12-29 10:47:43Z saulius 

The following automatic conversions were performed:

'_symmetry_cell_setting' value 'Triclinic' changed to 'triclinic'
according to /home/saulius/struct/CIF-dictionaries/cif_core.dic
dictionary named 'cif_core.dic' version 2.4.1 from 2010-06-29.

Automatic conversion script
Id: cif_fix_values 1715 2011-07-08 13:25:40Z adriana 
;
_cod_database_code 2221057
_cod_database_fobs_code 2221057

loop_
_symmetry_equiv_pos_as_xyz
'x, y, z'
'-x, -y, -z'

loop_
_atom_site_type_symbol
_atom_site_label
_atom_site_fract_x
_atom_site_fract_y
_atom_site_fract_z
_atom_site_U_iso_or_equiv
_atom_site_adp_type
_atom_site_calc_flag
_atom_site_refinement_flags
_atom_site_occupancy
_atom_site_disorder_assembly
_atom_site_disorder_group
Ir Ir1 0.792178(11) 0.696938(8) 0.230068(7) 0.03493(4) Uani d . 1 . .
Cl Cl1 1.05493(7) 0.69691(6) 0.22304(5) 0.04395(14) Uani d . 1 . .
Cl Cl2 0.53142(8) 0.69236(7) 0.24425(7) 0.05771(18) Uani d . 1 . .
Cl Cl3 0.3748(3) 1.1051(3) 0.34837(18) 0.1197(8) Uani d P 0.80 . .
Cl Cl3' 0.4493(10) 1.0756(13) 0.3508(9) 0.146(5) Uani d P 0.20 . .
Cl Cl4 0.5216(4) 1.0079(3) 0.1454(3) 0.1488(12) Uani d P 0.80 . .
Cl Cl4' 0.5595(8) 1.0593(7) 0.1793(8) 0.0678(17) Uani d P 0.20 . .
O O1 0.8137(2) 0.65126(17) 0.37670(14) 0.0475(4) Uani d . 1 . .
O O2 1.0387(2) 0.98256(19) 0.15186(16) 0.0568(5) Uani d . 1 . .
N N1 0.7869(2) 0.50192(19) 0.16390(16) 0.0380(5) Uani d . 1 . .
N N2 0.8146(2) 0.88896(19) 0.31697(16) 0.0363(4) Uani d . 1 . .
C C1 0.8068(3) 0.4270(3) 0.0594(2) 0.0477(6) Uani d . 1 . .
H H1A 0.8174 0.4645 0.0097 0.057 Uiso calc R 1 . .
C C2 0.8123(4) 0.2965(3) 0.0224(2) 0.0530(7) Uani d . 1 . .
H H2A 0.8241 0.2471 -0.0513 0.064 Uiso calc R 1 . .
C C3 0.8004(4) 0.2402(3) 0.0952(2) 0.0555(7) Uani d . 1 . .
H H3A 0.8033 0.1523 0.0717 0.067 Uiso calc R 1 . .
C C4 0.7840(3) 0.3160(2) 0.2038(2) 0.0459(6) Uani d . 1 . .
H H4A 0.7778 0.2797 0.2548 0.055 Uiso calc R 1 . .
C C5 0.7767(3) 0.4459(2) 0.23675(19) 0.0366(5) Uani d . 1 . .
C C6 0.7796(3) 0.5377(2) 0.3539(2) 0.0378(5) Uani d . 1 . .
C C7 0.7543(3) 0.4988(2) 0.4445(2) 0.0373(5) Uani d . 1 . .
C C8 0.8372(3) 0.5651(3) 0.5475(2) 0.0481(6) Uani d . 1 . .
H H8A 0.9069 0.6308 0.5568 0.058 Uiso calc R 1 . .
C C9 0.8169(3) 0.5345(3) 0.6353(2) 0.0537(7) Uani d . 1 . .
H H9A 0.8751 0.5775 0.7031 0.064 Uiso calc R 1 . .
C C10 0.7108(3) 0.4405(3) 0.6233(2) 0.0551(7) Uani d . 1 . .
H H10A 0.6969 0.4202 0.6831 0.066 Uiso calc R 1 . .
C C11 0.6252(3) 0.3764(3) 0.5236(3) 0.0533(7) Uani d . 1 . .
H H11A 0.5517 0.3143 0.5167 0.064 Uiso calc R 1 . .
C C12 0.6468(3) 0.4032(3) 0.4328(2) 0.0450(6) Uani d . 1 . .
H H12A 0.5902 0.3579 0.3648 0.054 Uiso calc R 1 . .
C C13 0.7676(3) 0.9380(3) 0.4180(2) 0.0471(6) Uani d . 1 . .
H H13A 0.7084 0.8859 0.4390 0.057 Uiso calc R 1 . .
C C14 0.8026(3) 1.0616(3) 0.4918(2) 0.0537(7) Uani d . 1 . .
H H14A 0.7660 1.0928 0.5606 0.064 Uiso calc R 1 . .
C C15 0.8931(3) 1.1386(3) 0.4622(2) 0.0518(7) Uani d . 1 . .
H H15A 0.9221 1.2217 0.5116 0.062 Uiso calc R 1 . .
C C16 0.9394(3) 1.0901(2) 0.3583(2) 0.0451(6) Uani d . 1 . .
H H16A 0.9994 1.1409 0.3364 0.054 Uiso calc R 1 . .
C C17 0.8971(3) 0.9661(2) 0.28598(19) 0.0360(5) Uani d . 1 . .
C C18 0.9372(3) 0.9224(2) 0.1688(2) 0.0387(5) Uani d . 1 . .
C C19 0.8380(3) 0.8238(2) 0.07782(19) 0.0347(5) Uani d . 1 . .
C C20 0.8219(3) 0.8370(3) -0.0232(2) 0.0449(6) Uani d . 1 . .
H H20A 0.8799 0.8999 -0.0317 0.054 Uiso calc R 1 . .
C C21 0.7218(4) 0.7582(3) -0.1096(2) 0.0538(7) Uani d . 1 . .
H H21A 0.7106 0.7677 -0.1763 0.065 Uiso calc R 1 . .
C C22 0.6371(3) 0.6638(3) -0.0963(2) 0.0558(7) Uani d . 1 . .
H H22A 0.5685 0.6099 -0.1546 0.067 Uiso calc R 1 . .
C C23 0.6534(3) 0.6491(3) 0.0025(2) 0.0465(6) Uani d . 1 . .
H H23A 0.5944 0.5860 0.0099 0.056 Uiso calc R 1 . .
C C24 0.7564(3) 0.7267(2) 0.09154(19) 0.0353(5) Uani d . 1 . .
C C25 0.4019(5) 0.9802(4) 0.2225(4) 0.1002(15) Uani d . 1 . .
H H25A 0.3050 0.9535 0.1787 0.120 Uiso d R 1 . .
H H25B 0.4373 0.9095 0.2379 0.120 Uiso d R 1 . .

loop_
_atom_site_aniso_label
_atom_site_aniso_U_11
_atom_site_aniso_U_22
_atom_site_aniso_U_33
_atom_site_aniso_U_12
_atom_site_aniso_U_13
_atom_site_aniso_U_23
Ir1 0.04842(6) 0.02687(5) 0.03220(5) -0.00222(4) 0.01063(4) 0.01344(4)
Cl1 0.0475(3) 0.0455(4) 0.0425(3) 0.0045(3) 0.0056(3) 0.0214(3)
Cl2 0.0544(4) 0.0489(4) 0.0736(5) -0.0046(3) 0.0270(4) 0.0242(4)
Cl3 0.1304(19) 0.152(2) 0.0675(10) -0.0255(16) 0.0092(13) 0.0358(11)
Cl3' 0.109(7) 0.167(8) 0.096(5) 0.037(6) -0.024(5) -0.007(5)
Cl4 0.149(3) 0.167(3) 0.169(3) 0.087(2) 0.083(2) 0.091(3)
Cl4' 0.044(2) 0.061(3) 0.109(5) 0.009(2) 0.018(2) 0.041(3)
O1 0.0776(13) 0.0303(9) 0.0373(9) -0.0051(9) 0.0133(9) 0.0151(7)
O2 0.0651(12) 0.0562(13) 0.0538(11) -0.0219(10) 0.0086(10) 0.0273(10)
N1 0.0512(12) 0.0299(11) 0.0350(10) -0.0028(9) 0.0117(9) 0.0137(8)
N2 0.0469(12) 0.0308(11) 0.0324(10) 0.0003(9) 0.0086(9) 0.0130(8)
C1 0.0682(18) 0.0369(15) 0.0391(14) 0.0024(13) 0.0185(13) 0.0138(11)
C2 0.075(2) 0.0367(15) 0.0416(15) 0.0030(14) 0.0187(14) 0.0066(12)
C3 0.080(2) 0.0307(14) 0.0547(17) 0.0071(14) 0.0191(15) 0.0129(12)
C4 0.0611(17) 0.0328(14) 0.0483(15) 0.0044(12) 0.0143(13) 0.0191(11)
C5 0.0454(13) 0.0298(12) 0.0375(12) -0.0006(10) 0.0092(10) 0.0158(10)
C6 0.0463(14) 0.0319(13) 0.0381(13) 0.0002(10) 0.0101(11) 0.0162(10)
C7 0.0463(14) 0.0343(13) 0.0386(13) 0.0057(10) 0.0126(11) 0.0206(10)
C8 0.0560(17) 0.0466(16) 0.0422(14) -0.0025(13) 0.0112(12) 0.0172(12)
C9 0.0562(17) 0.067(2) 0.0419(15) 0.0082(15) 0.0104(13) 0.0252(14)
C10 0.0626(18) 0.069(2) 0.0555(17) 0.0187(15) 0.0243(14) 0.0431(16)
C11 0.0570(17) 0.0520(18) 0.0675(19) 0.0052(14) 0.0209(15) 0.0382(15)
C12 0.0485(15) 0.0426(15) 0.0497(15) -0.0014(12) 0.0089(12) 0.0240(12)
C13 0.0620(17) 0.0388(15) 0.0414(14) 0.0015(12) 0.0155(12) 0.0150(11)
C14 0.0711(19) 0.0451(17) 0.0376(14) 0.0057(14) 0.0140(13) 0.0074(12)
C15 0.0624(18) 0.0326(14) 0.0482(16) 0.0008(13) -0.0004(13) 0.0050(12)
C16 0.0512(15) 0.0324(14) 0.0494(15) -0.0036(11) 0.0021(12) 0.0151(11)
C17 0.0417(13) 0.0304(12) 0.0381(12) 0.0000(10) 0.0025(10) 0.0166(10)
C18 0.0445(14) 0.0340(13) 0.0442(13) -0.0014(10) 0.0060(11) 0.0225(11)
C19 0.0396(13) 0.0317(12) 0.0363(12) 0.0013(10) 0.0060(10) 0.0170(10)
C20 0.0576(16) 0.0434(15) 0.0423(14) 0.0062(12) 0.0117(12) 0.0248(12)
C21 0.072(2) 0.0552(18) 0.0359(14) 0.0118(15) 0.0021(13) 0.0203(13)
C22 0.0597(18) 0.0560(18) 0.0416(15) 0.0008(14) -0.0089(13) 0.0125(13)
C23 0.0472(15) 0.0422(15) 0.0481(15) -0.0083(12) -0.0005(12) 0.0176(12)
C24 0.0386(12) 0.0334(13) 0.0350(12) 0.0005(10) 0.0074(10) 0.0142(10)
C25 0.087(3) 0.069(3) 0.137(4) -0.010(2) -0.016(3) 0.040(3)

loop_
_atom_type_symbol
_atom_type_description
_atom_type_scat_dispersion_real
_atom_type_scat_dispersion_imag
_atom_type_scat_source
C C 0.0033 0.0016 'International Tables Vol C Tables 4.2.6.8 and 6.1.1.4'
H H 0.0000 0.0000 'International Tables Vol C Tables 4.2.6.8 and 6.1.1.4'
N N 0.0061 0.0033 'International Tables Vol C Tables 4.2.6.8 and 6.1.1.4'
O O 0.0106 0.0060 'International Tables Vol C Tables 4.2.6.8 and 6.1.1.4'
Cl Cl 0.1484 0.1585 'International Tables Vol C Tables 4.2.6.8 and 6.1.1.4'
Ir Ir -1.4442 7.9887 'International Tables Vol C Tables 4.2.6.8 and 6.1.1.4'

loop_
_geom_angle_atom_site_label_1
_geom_angle_atom_site_label_2
_geom_angle_atom_site_label_3
_geom_angle_site_symmetry_1
_geom_angle_site_symmetry_3
_geom_angle
_geom_angle_publ_flag
C24 Ir1 N2 . . 88.46(9) yes
C24 Ir1 N1 . . 99.89(9) yes
N2 Ir1 N1 . . 171.15(7) yes
C24 Ir1 O1 . . 174.73(8) yes
N2 Ir1 O1 . . 95.21(7) yes
N1 Ir1 O1 . . 76.67(7) yes
C24 Ir1 Cl2 . . 91.26(7) yes
N2 Ir1 Cl2 . . 92.19(6) yes
N1 Ir1 Cl2 . . 90.59(6) yes
O1 Ir1 Cl2 . . 84.84(6) yes
C24 Ir1 Cl1 . . 91.73(7) yes
N2 Ir1 Cl1 . . 88.61(6) yes
N1 Ir1 Cl1 . . 88.19(6) yes
O1 Ir1 Cl1 . . 92.14(6) yes
Cl2 Ir1 Cl1 . . 176.93(2) yes
C25 Cl3' Cl4' . . 49.7(4) no
C25 Cl4' Cl3' . . 40.4(4) no
C6 O1 Ir1 . . 112.63(15) no
C1 N1 C5 . . 117.9(2) no
C1 N1 Ir1 . . 125.79(17) no
C5 N1 Ir1 . . 115.96(16) no
C17 N2 C13 . . 118.2(2) no
C17 N2 Ir1 . . 122.56(17) no
C13 N2 Ir1 . . 118.29(17) no
N1 C1 C2 . . 122.7(2) no
N1 C1 H1A . . 118.7 no
C2 C1 H1A . . 118.7 no
C1 C2 C3 . . 119.3(3) no
C1 C2 H2A . . 120.4 no
C3 C2 H2A . . 120.4 no
C4 C3 C2 . . 118.9(3) no
C4 C3 H3A . . 120.6 no
C2 C3 H3A . . 120.6 no
C5 C4 C3 . . 119.8(2) no
C5 C4 H4A . . 120.1 no
C3 C4 H4A . . 120.1 no
N1 C5 C4 . . 121.3(2) no
N1 C5 C6 . . 114.1(2) no
C4 C5 C6 . . 124.1(2) no
O1 C6 C7 . . 118.8(2) no
O1 C6 C5 . . 117.9(2) no
C7 C6 C5 . . 123.2(2) no
C8 C7 C12 . . 118.9(2) no
C8 C7 C6 . . 118.1(2) no
C12 C7 C6 . . 123.0(2) no
C9 C8 C7 . . 120.7(3) no
C9 C8 H8A . . 119.7 no
C7 C8 H8A . . 119.7 no
C10 C9 C8 . . 120.0(3) no
C10 C9 H9A . . 120.0 no
C8 C9 H9A . . 120.0 no
C11 C10 C9 . . 120.3(3) no
C11 C10 H10A . . 119.9 no
C9 C10 H10A . . 119.9 no
C10 C11 C12 . . 120.7(3) no
C10 C11 H11A . . 119.7 no
C12 C11 H11A . . 119.7 no
C7 C12 C11 . . 119.4(3) no
C7 C12 H12A . . 120.3 no
C11 C12 H12A . . 120.3 no
N2 C13 C14 . . 123.1(3) no
N2 C13 H13A . . 118.5 no
C14 C13 H13A . . 118.5 no
C13 C14 C15 . . 118.8(3) no
C13 C14 H14A . . 120.6 no
C15 C14 H14A . . 120.6 no
C16 C15 C14 . . 118.6(2) no
C16 C15 H15A . . 120.7 no
C14 C15 H15A . . 120.7 no
C15 C16 C17 . . 120.2(3) no
C15 C16 H16A . . 119.9 no
C17 C16 H16A . . 119.9 no
N2 C17 C16 . . 121.1(2) no
N2 C17 C18 . . 121.0(2) no
C16 C17 C18 . . 117.8(2) no
O2 C18 C19 . . 122.3(2) no
O2 C18 C17 . . 117.7(2) no
C19 C18 C17 . . 119.3(2) no
C24 C19 C20 . . 120.9(2) no
C24 C19 C18 . . 123.0(2) no
C20 C19 C18 . . 115.9(2) no
C21 C20 C19 . . 120.6(3) no
C21 C20 H20A . . 119.7 no
C19 C20 H20A . . 119.7 no
C20 C21 C22 . . 119.1(3) no
C20 C21 H21A . . 120.5 no
C22 C21 H21A . . 120.5 no
C23 C22 C21 . . 120.7(2) no
C23 C22 H22A . . 119.6 no
C21 C22 H22A . . 119.6 no
C22 C23 C24 . . 121.5(2) no
C22 C23 H23A . . 119.2 no
C24 C23 H23A . . 119.2 no
C23 C24 C19 . . 117.0(2) no
C23 C24 Ir1 . . 121.60(18) no
C19 C24 Ir1 . . 121.33(17) no
Cl4 C25 Cl3' . . 108.8(5) no
Cl4 C25 Cl3 . . 117.7(3) no
Cl3' C25 Cl3 . . 25.3(3) no
Cl4 C25 Cl4' . . 19.2(3) no
Cl3' C25 Cl4' . . 89.9(6) no
Cl3 C25 Cl4' . . 99.2(3) no
Cl4 C25 H25A . . 107.8 no
Cl3' C25 H25A . . 132.0 no
Cl3 C25 H25A . . 108.1 no
Cl4' C25 H25A . . 121.6 no
Cl4 C25 H25B . . 107.2 no
Cl3' C25 H25B . . 90.2 no
Cl3 C25 H25B . . 108.2 no
Cl4' C25 H25B . . 111.5 no
H25A C25 H25B . . 107.4 no

loop_
_geom_bond_atom_site_label_1
_geom_bond_atom_site_label_2
_geom_bond_site_symmetry_2
_geom_bond_distance
_geom_bond_publ_flag
Ir1 C24 . 1.995(2) yes
Ir1 N2 . 2.032(2) yes
Ir1 N1 . 2.047(2) yes
Ir1 O1 . 2.1983(17) yes
Ir1 Cl2 . 2.3407(8) yes
Ir1 Cl1 . 2.3416(7) yes
Cl3 C25 . 1.753(5) no
Cl3' C25 . 1.621(12) no
Cl3' Cl4' . 2.504(17) no
Cl4 C25 . 1.656(5) no
Cl4' C25 . 1.911(9) no
O1 C6 . 1.239(3) yes
O2 C18 . 1.220(3) yes
N1 C1 . 1.338(3) no
N1 C5 . 1.366(3) no
N2 C17 . 1.349(3) no
N2 C13 . 1.342(3) no
C1 C2 . 1.379(4) no
C1 H1A . 0.9300 no
C2 C3 . 1.370(4) no
C2 H2A . 0.9300 no
C3 C4 . 1.376(4) no
C3 H3A . 0.9300 no
C4 C5 . 1.377(3) no
C4 H4A . 0.9300 no
C5 C6 . 1.485(3) no
C6 C7 . 1.473(3) no
C7 C8 . 1.394(3) no
C7 C12 . 1.395(3) no
C8 C9 . 1.370(4) no
C8 H8A . 0.9300 no
C9 C10 . 1.372(4) no
C9 H9A . 0.9300 no
C10 C11 . 1.370(4) no
C10 H10A . 0.9300 no
C11 C12 . 1.386(4) no
C11 H11A . 0.9300 no
C12 H12A . 0.9300 no
C13 C14 . 1.372(4) no
C13 H13A . 0.9300 no
C14 C15 . 1.379(4) no
C14 H14A . 0.9300 no
C15 C16 . 1.372(4) no
C15 H15A . 0.9300 no
C16 C17 . 1.381(3) no
C16 H16A . 0.9300 no
C17 C18 . 1.511(3) no
C18 C19 . 1.478(3) no
C19 C24 . 1.402(3) no
C19 C20 . 1.401(3) no
C20 C21 . 1.367(4) no
C20 H20A . 0.9300 no
C21 C22 . 1.388(4) no
C21 H21A . 0.9300 no
C22 C23 . 1.380(4) no
C22 H22A . 0.9300 no
C23 C24 . 1.395(3) no
C23 H23A . 0.9300 no
C25 H25A . 0.9600 no
C25 H25B . 0.9600 no
